data_7031864
loop_
_publ_author_name
'Li, Xi-Li'
'Kang, Jia-Long'
'Zhang, Xue-Li'
'Xiao, Hong-Ping'
'Wang, Ai-Ling'
'Zhou, Liming'
'Fang, Shao-Ming'
'Liu, Cai-Ming'

_publ_section_title
;
 Anion-controlled self-assembly of two NLO-active dinuclear and molecular
 square Cu(ii) enantiomeric pairs: from antiferromagnetic to ferromagnetic
 coupling.
;
_journal_issue 46
_journal_name_full 'Dalton transactions (Cambridge, England : 2003)'
_journal_page_first 17226
_journal_page_last 17229
_journal_paper_doi 10.1039/c4dt01671h
_journal_volume 43
_journal_year 2014
_chemical_absolute_configuration unk
_chemical_formula_moiety 'C112 H120 Cu4 N24 O24, 0.9(H8 O4), 8(H0.70 O0.35), 4.6(H2 O)'
_chemical_formula_sum 'C112 H142 Cu4 N24 O35'
_chemical_formula_weight 2638.66
_chemical_name_systematic
; 
 ? 
;
_space_group_IT_number 79
_symmetry_cell_setting tetragonal
_symmetry_space_group_name_Hall 'I 4'
_symmetry_space_group_name_H-M 'I 4'
_atom_sites_solution_hydrogens geom
_atom_sites_solution_primary direct
_atom_sites_solution_secondary difmap
_audit_creation_method SHELXL-97
_cell_angle_alpha 90.00
_cell_angle_beta 90.00
_cell_angle_gamma 90.00
_cell_formula_units_Z 2
_cell_length_a 13.8636(9)
_cell_length_b 13.8636(9)
_cell_length_c 34.6936(18)
_cell_measurement_reflns_used 3892
_cell_measurement_temperature 291(2)
_cell_measurement_theta_max 23.74
_cell_measurement_theta_min 2.11
_cell_volume 6668.1(7)
_computing_cell_refinement SMART
_computing_data_collection 'SMART (Bruker, 2000)'
_computing_data_reduction 'SAINT (Bruker, 2000)'
_computing_molecular_graphics SHELXTL
_computing_publication_material SHELXTL
_computing_structure_refinement SHELXTL
_computing_structure_solution 'SHELXTL (Bruker, 2000)'
_diffrn_ambient_temperature 291(2)
_diffrn_measured_fraction_theta_full 0.996
_diffrn_measured_fraction_theta_max 0.996
_diffrn_measurement_device_type 'Bruker Smart Apex CCD'
_diffrn_measurement_method 'phi and omega scans'
_diffrn_radiation_monochromator graphite
_diffrn_radiation_source 'sealed tube'
_diffrn_radiation_type MoK\a
_diffrn_radiation_wavelength 0.71073
_diffrn_reflns_av_R_equivalents 0.0166
_diffrn_reflns_av_sigmaI/netI 0.0702
_diffrn_reflns_limit_h_max 17
_diffrn_reflns_limit_h_min -17
_diffrn_reflns_limit_k_max 11
_diffrn_reflns_limit_k_min -15
_diffrn_reflns_limit_l_max 42
_diffrn_reflns_limit_l_min -41
_diffrn_reflns_number 8342
_diffrn_reflns_theta_full 25.98
_diffrn_reflns_theta_max 25.98
_diffrn_reflns_theta_min 3.16
_exptl_absorpt_coefficient_mu 0.711
_exptl_absorpt_correction_T_max 0.8593
_exptl_absorpt_correction_T_min 0.8258
_exptl_absorpt_correction_type multi-scan
_exptl_absorpt_process_details 'SADABS; Bruker, 2000'
_exptl_crystal_density_diffrn 1.314
_exptl_crystal_density_method 'not measured'
_exptl_crystal_F_000 2756
_exptl_crystal_size_max 0.28
_exptl_crystal_size_mid 0.24
_exptl_crystal_size_min 0.22
_refine_diff_density_max 0.328
_refine_diff_density_min -0.344
_refine_diff_density_rms 0.077
_refine_ls_abs_structure_details 'Flack H D (1983), Acta Cryst. A39, 876-881'
_refine_ls_abs_structure_Flack 0.07(2)
_refine_ls_extinction_method none
_refine_ls_goodness_of_fit_ref 1.054
_refine_ls_hydrogen_treatment constr
_refine_ls_matrix_type full
_refine_ls_number_parameters 436
_refine_ls_number_reflns 4771
_refine_ls_number_restraints 1
_refine_ls_restrained_S_all 1.054
_refine_ls_R_factor_all 0.0630
_refine_ls_R_factor_gt 0.0532
_refine_ls_shift/su_max 0.000
_refine_ls_shift/su_mean 0.000
_refine_ls_structure_factor_coef Fsqd
_refine_ls_weighting_details 'calc w=1/[\s^2^(Fo^2^)+(0.06P)^2^+1.22P] where P=(Fo^2^+2Fc^2^)/3'
_refine_ls_weighting_scheme calc
_refine_ls_wR_factor_gt 0.1298
_refine_ls_wR_factor_ref 0.1319
_reflns_number_gt 3408
_reflns_number_total 4771
_reflns_threshold_expression >2sigma(I)
_cod_data_source_file c4dt01671h2.cif
_cod_data_source_block R-2
_cod_depositor_comments
;
The following automatic conversions were performed:

'_symmetry_cell_setting' value 'Tetragonal' changed to 'tetragonal'
according to
/usr/data/users/saulius/crontab/automatic-downloads/rss-feeds/RSC/lib/dictionaries/cif_core.dic
dictionary named 'cif_core.dic' version 2.4.2 from 2011-04-26.

Automatic conversion script
Id: cif_fix_values 2281 2013-09-26 08:29:07Z andrius 

 Adding full bibliography for 7031862--7031865.cif.

 Adding full bibliography for 7031862--7031865.cif.
;
_cod_original_cell_volume 6668.1(9)
_cod_original_sg_symbol_Hall 'I4   '
_cod_original_sg_symbol_H-M 'I4   '
_cod_database_code 7031864

loop_
_symmetry_equiv_pos_as_xyz
'x, y, z'
'-x, -y, z'
'-y, x, z'
'y, -x, z'
'x+1/2, y+1/2, z+1/2'
'-x+1/2, -y+1/2, z+1/2'
'-y+1/2, x+1/2, z+1/2'
'y+1/2, -x+1/2, z+1/2'

loop_
_atom_site_label
_atom_site_type_symbol
_atom_site_fract_x
_atom_site_fract_y
_atom_site_fract_z
_atom_site_U_iso_or_equiv
_atom_site_adp_type
_atom_site_occupancy
_atom_site_symmetry_multiplicity
_atom_site_calc_flag
_atom_site_refinement_flags
C1 C 1.0308(4) 0.7364(4) 0.53225(19) 0.0383(14) Uani 1 1 d .
H1 H 1.0052 0.7246 0.5566 0.046 Uiso 1 1 calc R
C2 C 1.0177(5) 0.7365(5) 0.4646(2) 0.0527(19) Uani 1 1 d .
C3 C 0.9584(4) 0.7079(4) 0.43048(17) 0.0392(13) Uani 1 1 d .
C4 C 0.9844(5) 0.7160(5) 0.3952(2) 0.0540(16) Uani 1 1 d .
H4 H 1.0409 0.7489 0.3893 0.065 Uiso 1 1 calc R
C5 C 0.9273(5) 0.6748(5) 0.3642(2) 0.0547(16) Uani 1 1 d .
C6 C 0.8379(4) 0.6414(4) 0.37613(19) 0.0459(15) Uani 1 1 d .
C7 C 0.8090(5) 0.6456(5) 0.41283(19) 0.0450(15) Uani 1 1 d .
H7 H 0.7459 0.6282 0.4188 0.054 Uiso 1 1 calc R
C8 C 0.7766(5) 0.6010(4) 0.34279(19) 0.0446(15) Uani 1 1 d .
H8 H 0.7152 0.5715 0.3502 0.054 Uiso 1 1 calc R
C9 C 0.8397(4) 0.5413(4) 0.31974(18) 0.0461(14) Uani 1 1 d .
H9A H 0.8064 0.4943 0.3039 0.055 Uiso 1 1 calc R
H9B H 0.8922 0.5120 0.3340 0.055 Uiso 1 1 calc R
C10 C 0.8666(4) 0.6322(4) 0.29904(19) 0.0470(16) Uani 1 1 d .
H10 H 0.8790 0.6255 0.2714 0.056 Uiso 1 1 calc R
C11 C 0.9479(4) 0.6852(4) 0.32301(17) 0.0441(14) Uani 1 1 d .
H11A H 1.0103 0.6573 0.3171 0.053 Uiso 1 1 calc R
H11B H 0.9496 0.7531 0.3162 0.053 Uiso 1 1 calc R
C12 C 0.7721(4) 0.6703(4) 0.3094(2) 0.0483(15) Uani 1 1 d .
C13 C 0.7612(4) 0.7724(4) 0.32057(18) 0.0481(16) Uani 1 1 d .
H13A H 0.7653 0.8123 0.2980 0.072 Uiso 1 1 calc R
H13B H 0.8116 0.7897 0.3382 0.072 Uiso 1 1 calc R
H13C H 0.6997 0.7816 0.3327 0.072 Uiso 1 1 calc R
C14 C 0.6942(4) 0.6492(5) 0.28117(19) 0.0540(16) Uani 1 1 d .
H14A H 0.6434 0.6958 0.2840 0.081 Uiso 1 1 calc R
H14B H 0.6690 0.5858 0.2858 0.081 Uiso 1 1 calc R
H14C H 0.7198 0.6525 0.2555 0.081 Uiso 1 1 calc R
C15 C 1.1084(4) 0.7753(4) 0.46162(18) 0.0472(16) Uani 1 1 d .
H15A H 1.1322 0.7936 0.4377 0.057 Uiso 1 1 calc R
C16 C 1.1319(4) 0.7697(4) 0.52679(19) 0.0402(14) Uani 1 1 d .
C17 C 0.7730(4) 0.8004(4) 0.56089(18) 0.0442(14) Uani 1 1 d .
C18 C 0.7473(4) 0.8241(5) 0.59784(19) 0.0522(16) Uani 1 1 d .
H18 H 0.7260 0.8865 0.6026 0.063 Uiso 1 1 calc R
C19 C 0.7510(4) 0.7633(4) 0.62700(19) 0.0435(14) Uani 1 1 d .
C20 C 0.7838(4) 0.6699(4) 0.6177(2) 0.0508(16) Uani 1 1 d .
C21 C 0.8132(4) 0.6438(5) 0.58060(19) 0.0416(14) Uani 1 1 d .
H21 H 0.8379 0.5827 0.5754 0.050 Uiso 1 1 calc R
C22 C 0.7798(5) 0.5958(5) 0.6493(2) 0.0518(18) Uani 1 1 d .
H22 H 0.7989 0.5307 0.6414 0.062 Uiso 1 1 calc R
C23 C 0.6819(4) 0.6012(4) 0.67334(18) 0.0458(14) Uani 1 1 d .
H23A H 0.6247 0.6150 0.6582 0.055 Uiso 1 1 calc R
H23B H 0.6717 0.5482 0.6911 0.055 Uiso 1 1 calc R
C24 C 0.7325(4) 0.6919(4) 0.69120(18) 0.0444(14) Uani 1 1 d .
H24 H 0.7151 0.7004 0.7184 0.053 Uiso 1 1 calc R
C25 C 0.7196(5) 0.7896(4) 0.6675(2) 0.0508(16) Uani 1 1 d .
H25A H 0.6529 0.8108 0.6679 0.061 Uiso 1 1 calc R
H25B H 0.7600 0.8403 0.6781 0.061 Uiso 1 1 calc R
C26 C 0.8312(4) 0.6344(5) 0.6867(2) 0.0437(14) Uani 1 1 d .
C27 C 0.9092(4) 0.7101(4) 0.68397(19) 0.0454(15) Uani 1 1 d .
H27A H 0.9063 0.7512 0.7062 0.068 Uiso 1 1 calc R
H27B H 0.8996 0.7480 0.6611 0.068 Uiso 1 1 calc R
H27C H 0.9711 0.6792 0.6828 0.068 Uiso 1 1 calc R
C28 C 0.8514(4) 0.5738(4) 0.71958(19) 0.0502(15) Uani 1 1 d .
H28A H 0.9199 0.5697 0.7234 0.075 Uiso 1 1 calc R
H28B H 0.8259 0.5104 0.7151 0.075 Uiso 1 1 calc R
H28C H 0.8219 0.6009 0.7421 0.075 Uiso 1 1 calc R
Cu1 Cu 0.83642(5) 0.68254(5) 0.49737(3) 0.0464(2) Uani 1 1 d .
N1 N 0.8711(4) 0.6757(3) 0.44307(15) 0.0481(12) Uani 1 1 d .
N2 N 0.9803(3) 0.7248(3) 0.50098(19) 0.0455(11) Uani 1 1 d .
N3 N 1.1672(3) 0.7877(3) 0.4959(2) 0.0543(12) Uani 1 1 d .
N4 N 0.8039(3) 0.7138(3) 0.55152(15) 0.0428(11) Uani 1 1 d .
N5 N 0.6568(4) 0.6375(4) 0.46622(18) 0.0521(14) Uani 1 1 d .
N6 N 0.8678(4) 0.4651(4) 0.48687(15) 0.0506(14) Uani 1 1 d .
O1 O 0.7101(3) 0.6161(3) 0.49436(16) 0.0530(10) Uani 1 1 d .
O2 O 0.6713(3) 0.7185(3) 0.45141(15) 0.0633(12) Uani 1 1 d .
O3 O 0.5951(3) 0.5753(3) 0.45327(15) 0.0591(11) Uani 1 1 d .
O4 O 0.8835(3) 0.5386(3) 0.50633(12) 0.0508(12) Uani 1 1 d .
O5 O 0.8279(3) 0.4682(3) 0.45373(15) 0.0591(12) Uani 1 1 d .
O6 O 0.8870(3) 0.3923(3) 0.50180(15) 0.0511(10) Uani 1 1 d .
O1W O 0.5298(10) 0.6619(11) 0.5774(4) 0.045(4) Uani 0.25 1 d P
H1X H 0.5574 0.6569 0.5556 0.053 Uiso 0.25 1 d PR
H1Y H 0.4745 0.6356 0.5764 0.053 Uiso 0.25 1 d PR
O2W O 0.8796(7) 0.9436(7) 0.6274(4) 0.061(3) Uani 0.40 1 d P
H2X H 0.9071 0.9094 0.6104 0.074 Uiso 0.40 1 d PR
H2Y H 0.8687 0.9996 0.6184 0.074 Uiso 0.40 1 d PR
O3W O 0.9399(7) -0.0145(10) 0.5085(3) 0.066(4) Uani 0.40 1 d P
H3X H 0.9250 0.0411 0.5001 0.080 Uiso 0.40 1 d PR
H3Y H 1.0009 -0.0192 0.5100 0.080 Uiso 0.40 1 d PR
O4W O 1.0000 0.5000 0.5879(3) 0.081(3) Uani 0.70 2 d SP
H4X H 0.9750 0.4821 0.5667 0.098 Uiso 0.35 1 d PR
H4Y H 1.0090 0.4511 0.6022 0.098 Uiso 0.35 1 d PR
O5W O 1.0000 0.5000 0.8982(3) 0.059(2) Uani 0.70 2 d SP
H5X H 0.9486 0.4736 0.9064 0.070 Uiso 0.35 1 d PR
H5Y H 1.0029 0.5577 0.9064 0.070 Uiso 0.35 1 d PR
O6W O 0.0000 0.0000 0.8711(3) 0.054(2) Uani 1 4 d S
H6X H 0.0000 0.0607 0.8747 0.065 Uiso 0.25 1 d PR
H6Y H 0.0501 -0.0160 0.8585 0.065 Uiso 0.25 1 d PR
O7W O 0.0000 1.0000 0.7161(3) 0.054(2) Uani 1 4 d S
H7X H 0.0000 0.9422 0.7079 0.065 Uiso 0.25 1 d PR
H7Y H 0.0501 1.0289 0.7079 0.065 Uiso 0.25 1 d PR
O8W O 0.019(6) 0.963(3) 0.4348(5) 0.044(6) Uani 0.25 1 d P
H8X H 0.0061 0.9753 0.4582 0.053 Uiso 0.25 1 d PR
H8Y H -0.0220 0.9733 0.4217 0.053 Uiso 0.25 1 d PR
O9W O 0.9979(19) 0.9366(10) 0.3030(5) 0.059(5) Uani 0.25 1 d P
H9Y H 0.9506 0.9574 0.2898 0.071 Uiso 0.25 1 d PR
H9X H 0.9794 0.9280 0.3295 0.071 Uiso 0.25 1 d PR

loop_
_atom_site_aniso_label
_atom_site_aniso_U_11
_atom_site_aniso_U_22
_atom_site_aniso_U_33
_atom_site_aniso_U_23
_atom_site_aniso_U_13
_atom_site_aniso_U_12
C1 0.054(4) 0.026(3) 0.036(4) 0.005(3) -0.002(3) 0.015(3)
C2 0.049(4) 0.060(4) 0.049(5) -0.015(3) -0.015(3) -0.021(3)
C3 0.046(3) 0.040(3) 0.032(3) -0.008(3) 0.007(3) 0.007(2)
C4 0.049(4) 0.055(4) 0.058(4) 0.002(3) 0.005(3) -0.010(3)
C5 0.057(4) 0.053(4) 0.054(4) -0.004(3) 0.004(3) 0.003(3)
C6 0.057(4) 0.040(3) 0.041(4) -0.011(3) 0.004(3) -0.022(3)
C7 0.051(4) 0.046(3) 0.038(4) 0.008(3) -0.005(3) -0.007(3)
C8 0.049(4) 0.042(3) 0.043(4) 0.016(3) -0.017(3) 0.013(3)
C9 0.043(3) 0.053(3) 0.042(3) -0.009(3) 0.001(3) -0.016(3)
C10 0.043(3) 0.058(4) 0.040(4) -0.005(3) -0.004(3) -0.015(3)
C11 0.058(4) 0.036(3) 0.039(3) 0.003(3) -0.004(3) -0.003(3)
C12 0.048(4) 0.049(4) 0.047(4) 0.012(3) -0.014(3) 0.014(3)
C13 0.053(4) 0.056(4) 0.035(3) -0.010(3) -0.014(3) -0.009(3)
C14 0.058(4) 0.063(4) 0.041(4) -0.005(3) -0.015(3) -0.017(3)
C15 0.049(3) 0.059(4) 0.033(4) -0.012(3) 0.014(3) -0.014(3)
C16 0.037(3) 0.041(3) 0.042(4) -0.011(3) -0.012(3) 0.011(3)
C17 0.043(3) 0.046(4) 0.044(4) 0.007(3) -0.013(3) -0.003(3)
C18 0.055(4) 0.048(3) 0.054(4) 0.005(3) 0.014(3) 0.016(3)
C19 0.041(3) 0.041(3) 0.048(3) 0.008(3) 0.002(3) 0.012(3)
C20 0.043(3) 0.055(4) 0.054(4) 0.008(3) 0.010(3) -0.007(3)
C21 0.036(3) 0.055(4) 0.034(4) -0.003(3) -0.002(3) -0.014(3)
C22 0.055(4) 0.054(4) 0.046(4) 0.023(3) 0.012(3) 0.013(3)
C23 0.043(3) 0.052(3) 0.043(3) 0.016(3) 0.013(3) -0.010(3)
C24 0.051(4) 0.044(3) 0.038(3) 0.004(3) 0.003(3) 0.015(3)
C25 0.058(4) 0.047(3) 0.048(4) 0.021(3) 0.016(3) 0.003(3)
C26 0.042(4) 0.043(3) 0.046(4) 0.002(3) 0.009(3) 0.005(3)
C27 0.034(3) 0.048(3) 0.054(4) -0.005(3) -0.004(3) 0.021(2)
C28 0.052(3) 0.049(3) 0.049(4) 0.000(3) -0.014(3) 0.014(3)
Cu1 0.0516(4) 0.0487(4) 0.0391(4) 0.0066(4) 0.0099(4) -0.0084(3)
N1 0.054(3) 0.053(3) 0.038(3) -0.011(2) -0.006(3) -0.015(2)
N2 0.040(2) 0.048(2) 0.048(3) -0.005(3) 0.006(3) 0.0093(19)
N3 0.063(3) 0.050(3) 0.049(3) -0.002(3) -0.007(4) -0.021(2)
N4 0.049(3) 0.039(3) 0.041(3) -0.004(2) -0.003(2) -0.015(2)
N5 0.049(3) 0.048(3) 0.059(4) 0.009(3) 0.007(3) -0.003(3)
N6 0.052(3) 0.054(3) 0.047(4) -0.009(3) -0.004(2) 0.016(2)
O1 0.051(2) 0.057(2) 0.051(3) 0.013(3) -0.002(3) -0.0037(17)
O2 0.070(3) 0.068(3) 0.052(3) 0.012(3) 0.014(3) -0.015(2)
O3 0.062(3) 0.058(3) 0.057(3) -0.004(2) -0.005(2) -0.008(2)
O4 0.056(2) 0.049(2) 0.048(3) -0.006(2) 0.003(2) -0.0031(18)
O5 0.060(3) 0.058(3) 0.059(3) 0.018(2) -0.003(3) -0.020(2)
O6 0.048(2) 0.051(2) 0.054(3) 0.010(3) 0.020(2) 0.0100(17)
O1W 0.035(8) 0.062(10) 0.036(9) -0.019(8) -0.012(7) -0.012(7)
O2W 0.063(7) 0.051(6) 0.070(8) 0.024(6) 0.006(6) 0.020(5)
O3W 0.053(7) 0.056(5) 0.091(11) -0.015(7) -0.036(6) -0.023(7)
O4W 0.097(8) 0.102(8) 0.045(6) 0.000 0.000 0.031(7)
O5W 0.069(6) 0.053(5) 0.054(6) 0.000 0.000 -0.025(4)
O6W 0.056(3) 0.056(3) 0.051(6) 0.000 0.000 0.000
O7W 0.052(3) 0.052(3) 0.058(6) 0.000 0.000 0.000
O8W 0.041(15) 0.04(3) 0.049(8) -0.014(12) -0.019(15) 0.017(17)
O9W 0.078(10) 0.050(9) 0.050(11) -0.023(8) -0.015(12) -0.002(15)

loop_
_atom_type_symbol
_atom_type_description
_atom_type_scat_dispersion_real
_atom_type_scat_dispersion_imag
_atom_type_scat_source
C C 0.0033 0.0016 'International Tables Vol C Tables 4.2.6.8 and 6.1.1.4'
H H 0.0000 0.0000 'International Tables Vol C Tables 4.2.6.8 and 6.1.1.4'
N N 0.0061 0.0033 'International Tables Vol C Tables 4.2.6.8 and 6.1.1.4'
O O 0.0106 0.0060 'International Tables Vol C Tables 4.2.6.8 and 6.1.1.4'
Cu Cu 0.3201 1.2651 'International Tables Vol C Tables 4.2.6.8 and 6.1.1.4'

loop_
_geom_angle_atom_site_label_1
_geom_angle_atom_site_label_2
_geom_angle_atom_site_label_3
_geom_angle
_geom_angle_site_symmetry_1
_geom_angle_site_symmetry_3
N2 C1 C16 116.0(6) . .
N2 C1 H1 122.0 . .
C16 C1 H1 122.0 . .
C15 C2 N2 117.6(5) . .
C15 C2 C3 123.2(6) . .
N2 C2 C3 119.2(5) . .
C4 C3 N1 125.8(6) . .
C4 C3 C2 125.4(6) . .
N1 C3 C2 108.7(5) . .
C3 C4 C5 121.3(6) . .
C3 C4 H4 119.3 . .
C5 C4 H4 119.3 . .
C6 C5 C4 113.4(6) . .
C6 C5 C11 120.0(6) . .
C4 C5 C11 125.2(6) . .
C7 C6 C5 122.6(6) . .
C7 C6 C8 124.5(6) . .
C5 C6 C8 112.9(6) . .
C6 C7 N1 122.3(6) . .
C6 C7 H7 118.8 . .
N1 C7 H7 118.8 . .
C9 C8 C12 88.0(5) . .
C9 C8 C6 106.9(5) . .
C12 C8 C6 111.6(5) . .
C9 C8 C10 48.0(4) . .
C12 C8 C10 46.2(4) . .
C6 C8 C10 98.4(4) . .
C9 C8 H8 115.7 . .
C12 C8 H8 115.7 . .
C6 C8 H8 115.7 . .
C10 C8 H8 145.9 . .
C8 C9 C10 86.2(5) . .
C8 C9 H9A 114.3 . .
C10 C9 H9A 114.3 . .
C8 C9 H9B 114.3 . .
C10 C9 H9B 114.3 . .
H9A C9 H9B 111.4 . .
C12 C10 C9 87.9(5) . .
C12 C10 C11 110.0(5) . .
C9 C10 C11 108.4(5) . .
C12 C10 C8 48.3(3) . .
C11 C10 C8 98.3(4) . .
C12 C10 H10 115.7 . .
C9 C10 H10 115.7 . .
C11 C10 H10 115.7 . .
C8 C10 H10 145.9 . .
C5 C11 C10 109.1(5) . .
C5 C11 H11A 109.9 . .
C10 C11 H11A 109.9 . .
C5 C11 H11B 109.9 . .
C10 C11 H11B 109.9 . .
H11A C11 H11B 108.3 . .
C10 C12 C13 120.3(5) . .
C10 C12 C14 114.8(6) . .
C13 C12 C14 106.7(5) . .
C10 C12 C8 85.5(5) . .
C13 C12 C8 114.5(6) . .
C14 C12 C8 114.3(5) . .
C12 C13 H13A 109.5 . .
C12 C13 H13B 109.5 . .
H13A C13 H13B 109.5 . .
C12 C13 H13C 109.5 . .
H13A C13 H13C 109.5 . .
H13B C13 H13C 109.5 . .
C12 C14 H14A 109.5 . .
C12 C14 H14B 109.5 . .
H14A C14 H14B 109.5 . .
C12 C14 H14C 109.5 . .
H14A C14 H14C 109.5 . .
H14B C14 H14C 109.5 . .
C2 C15 N3 119.9(5) . .
C2 C15 H15A 120.0 . .
N3 C15 H15A 120.0 . .
N3 C16 C1 124.1(6) . .
N3 C16 C17 116.0(6) . 3_755
C1 C16 C17 119.7(6) . 3_755
N4 C17 C18 122.3(6) . .
N4 C17 C16 112.5(6) . 4_575
C18 C17 C16 125.2(6) . 4_575
C19 C18 C17 123.7(6) . .
C19 C18 H18 118.1 . .
C17 C18 H18 118.1 . .
C18 C19 C20 115.0(6) . .
C18 C19 C25 123.2(5) . .
C20 C19 C25 121.7(5) . .
C21 C20 C19 123.0(6) . .
C21 C20 C22 120.3(6) . .
C19 C20 C22 116.6(6) . .
C20 C21 N4 117.0(6) . .
C20 C21 H21 121.5 . .
N4 C21 H21 121.5 . .
C20 C22 C26 110.6(5) . .
C20 C22 C23 112.4(5) . .
C26 C22 C23 86.4(5) . .
C20 C22 H22 114.7 . .
C26 C22 H22 114.7 . .
C23 C22 H22 114.7 . .
C24 C23 C22 82.2(4) . .
C24 C23 H23A 114.9 . .
C22 C23 H23A 114.9 . .
C24 C23 H23B 114.9 . .
C22 C23 H23B 114.9 . .
H23A C23 H23B 112.0 . .
C23 C24 C26 86.8(4) . .
C23 C24 C25 115.3(5) . .
C26 C24 C25 118.1(5) . .
C23 C24 H24 111.5 . .
C26 C24 H24 111.5 . .
C25 C24 H24 111.5 . .
C19 C25 C24 104.0(5) . .
C19 C25 H25A 111.0 . .
C24 C25 H25A 111.0 . .
C19 C25 H25B 111.0 . .
C24 C25 H25B 111.0 . .
H25A C25 H25B 109.0 . .
C28 C26 C27 108.4(5) . .
C28 C26 C22 122.8(5) . .
C27 C26 C22 120.6(5) . .
C28 C26 C24 112.4(5) . .
C27 C26 C24 105.9(5) . .
C22 C26 C24 82.1(4) . .
C26 C27 H27A 109.5 . .
C26 C27 H27B 109.5 . .
H27A C27 H27B 109.5 . .
C26 C27 H27C 109.5 . .
H27A C27 H27C 109.5 . .
H27B C27 H27C 109.5 . .
C26 C28 H28A 109.5 . .
C26 C28 H28B 109.5 . .
H28A C28 H28B 109.5 . .
C26 C28 H28C 109.5 . .
H28A C28 H28C 109.5 . .
H28B C28 H28C 109.5 . .
N1 Cu1 N4 170.1(2) . .
N1 Cu1 O1 98.3(2) . .
N4 Cu1 O1 87.2(2) . .
N1 Cu1 N2 80.5(2) . .
N4 Cu1 N2 95.7(2) . .
O1 Cu1 N2 168.63(17) . .
N1 Cu1 O4 91.15(19) . .
N4 Cu1 O4 97.85(19) . .
O1 Cu1 O4 80.92(15) . .
N2 Cu1 O4 87.78(16) . .
N1 Cu1 N3 95.7(2) . 4_575
N4 Cu1 N3 75.2(3) . 4_575
O1 Cu1 N3 99.69(16) . 4_575
N2 Cu1 N3 91.68(17) . 4_575
O4 Cu1 N3 172.9(2) . 4_575
C3 N1 C7 113.5(5) . .
C3 N1 Cu1 120.9(4) . .
C7 N1 Cu1 125.4(4) . .
C1 N2 C2 123.2(4) . .
C1 N2 Cu1 126.9(5) . .
C2 N2 Cu1 109.9(4) . .
C16 N3 C15 118.4(5) . .
C16 N3 Cu1 115.4(5) . 3_755
C15 N3 Cu1 126.1(5) . 3_755
C17 N4 C21 118.8(6) . .
C17 N4 Cu1 120.5(4) . .
C21 N4 Cu1 120.6(4) . .
O2 N5 O1 115.8(5) . .
O2 N5 O3 124.2(6) . .
O1 N5 O3 119.9(5) . .
O6 N6 O4 115.4(5) . .
O6 N6 O5 121.9(6) . .
O4 N6 O5 122.6(5) . .
N5 O1 Cu1 116.7(4) . .
N6 O4 Cu1 129.6(4) . .
H1X O1W H1Y 109.5 . .
H2X O2W H2Y 109.5 . .
O3W O3W O3W 89.998(7) 3_645 4_665
O3W O3W H3X 132.9 3_645 .
O3W O3W H3X 91.4 2_755 .
O3W O3W H3Y 63.0 4_665 .
H3X O3W H3Y 109.5 . .
H4X O4W H4Y 109.5 . .
H5X O5W H5Y 109.5 . .
H6X O6W H6Y 109.5 . .
H7X O7W H7Y 109.5 . .
O8W O8W O8W 90.00(6) 3_665 4_465
O8W O8W H8X 82.6 3_665 .
O8W O8W H8X 74.7 4_465 .
O8W O8W H8X 73.9 2_575 .
O8W O8W H8Y 92.7 3_665 .
H8X O8W H8Y 112.5 . .
O9W O9W O9W 90.000(11) 4_575 3_755
O9W O9W H9Y 109.4 3_755 .
O9W O9W H9Y 71.8 2_775 .
O9W O9W H9X 84.7 4_575 .
O9W O9W H9X 106.2 3_755 .
O9W O9W H9X 97.6 2_775 .
H9Y O9W H9X 110.5 . .

loop_
_geom_bond_atom_site_label_1
_geom_bond_atom_site_label_2
_geom_bond_distance
_geom_bond_site_symmetry_2
C1 N2 1.301(9) .
C1 C16 1.489(10) .
C1 H1 0.9300 .
C2 C15 1.371(9) .
C2 N2 1.373(9) .
C2 C3 1.496(8) .
C3 C4 1.282(9) .
C3 N1 1.361(7) .
C4 C5 1.452(10) .
C4 H4 0.9300 .
C5 C6 1.386(9) .
C5 C11 1.464(9) .
C6 C7 1.336(9) .
C6 C8 1.541(9) .
C7 N1 1.420(8) .
C7 H7 0.9300 .
C8 C9 1.446(9) .
C8 C12 1.505(8) .
C8 H8 0.9800 .
C9 C10 1.498(9) .
C9 H9A 0.9700 .
C9 H9B 0.9700 .
C10 C12 1.457(9) .
C10 C11 1.582(8) .
C10 H10 0.9800 .
C11 H11A 0.9700 .
C11 H11B 0.9700 .
C12 C13 1.476(9) .
C12 C14 1.488(8) .
C13 H13A 0.9600 .
C13 H13B 0.9600 .
C13 H13C 0.9600 .
C14 H14A 0.9600 .
C14 H14B 0.9600 .
C14 H14C 0.9600 .
C15 N3 1.452(9) .
C15 H15A 0.9300 .
C16 N3 1.204(9) .
C16 C17 1.511(8) 3_755
C17 N4 1.316(8) .
C17 C18 1.371(9) .
C17 C16 1.511(8) 4_575
C18 C19 1.317(8) .
C18 H18 0.9300 .
C19 C20 1.410(8) .
C19 C25 1.516(9) .
C20 C21 1.397(9) .
C20 C22 1.503(9) .
C21 N4 1.406(8) .
C21 H21 0.9300 .
C22 C26 1.575(10) .
C22 C23 1.595(8) .
C22 H22 0.9800 .
C23 C24 1.568(9) .
C23 H23A 0.9700 .
C23 H23B 0.9700 .
C24 C26 1.592(7) .
C24 C25 1.593(8) .
C24 H24 0.9800 .
C25 H25A 0.9700 .
C25 H25B 0.9700 .
C26 C28 1.445(9) .
C26 C27 1.509(9) .
C27 H27A 0.9600 .
C27 H27B 0.9600 .
C27 H27C 0.9600 .
C28 H28A 0.9600 .
C28 H28B 0.9600 .
C28 H28C 0.9600 .
Cu1 N1 1.947(5) .
Cu1 N4 1.980(5) .
Cu1 O1 1.981(4) .
Cu1 N2 2.082(4) .
Cu1 O4 2.123(4) .
Cu1 N3 2.190(5) 4_575
N3 Cu1 2.190(5) 3_755
N5 O2 1.251(6) .
N5 O1 1.260(7) .
N5 O3 1.296(6) .
N6 O6 1.166(6) .
N6 O4 1.241(6) .
N6 O5 1.277(7) .
O1W H1X 0.8502 .
O1W H1Y 0.8500 .
O2W H2X 0.8498 .
O2W H2Y 0.8500 .
O3W O3W 1.211(13) 3_645
O3W O3W 1.212(13) 4_665
O3W O3W 1.713(18) 2_755
O3W H3X 0.8501 .
O3W H3Y 0.8500 .
O4W H4X 0.8500 .
O4W H4Y 0.8500 .
O5W H5X 0.8501 .
O5W H5Y 0.8500 .
O6W H6X 0.8500 .
O6W H6Y 0.8500 .
O7W H7X 0.8501 .
O7W H7Y 0.8500 .
O8W O8W 0.818(16) 3_665
O8W O8W 0.818(16) 4_465
O8W O8W 1.16(2) 2_575
O8W H8X 0.8500 .
O8W H8Y 0.7424 .
O9W O9W 1.24(2) 4_575
O9W O9W 1.24(2) 3_755
O9W O9W 1.76(3) 2_775
O9W H9Y 0.8499 .
O9W H9X 0.9599 .

loop_
_geom_torsion_atom_site_label_1
_geom_torsion_atom_site_label_2
_geom_torsion_atom_site_label_3
_geom_torsion_atom_site_label_4
_geom_torsion
_geom_torsion_site_symmetry_1
_geom_torsion_site_symmetry_4
C15 C2 C3 C4 0.0(11) . .
N2 C2 C3 C4 179.2(6) . .
C15 C2 C3 N1 -177.6(6) . .
N2 C2 C3 N1 1.6(8) . .
N1 C3 C4 C5 -11.0(10) . .
C2 C3 C4 C5 171.8(6) . .
C3 C4 C5 C6 9.7(9) . .
C3 C4 C5 C11 176.1(6) . .
C4 C5 C6 C7 -1.2(10) . .
C11 C5 C6 C7 -168.4(6) . .
C4 C5 C6 C8 178.1(5) . .
C11 C5 C6 C8 10.8(9) . .
C5 C6 C7 N1 -6.4(10) . .
C8 C6 C7 N1 174.4(5) . .
C7 C6 C8 C9 -136.2(7) . .
C5 C6 C8 C9 44.6(7) . .
C7 C6 C8 C12 129.2(7) . .
C5 C6 C8 C12 -50.1(8) . .
C7 C6 C8 C10 175.3(6) . .
C5 C6 C8 C10 -4.0(6) . .
C12 C8 C9 C10 25.8(5) . .
C6 C8 C9 C10 -86.2(5) . .
C8 C9 C10 C12 -26.8(5) . .
C8 C9 C10 C11 83.6(5) . .
C9 C8 C10 C12 142.9(6) . .
C6 C8 C10 C12 -111.9(6) . .
C12 C8 C10 C9 -142.9(6) . .
C6 C8 C10 C9 105.2(5) . .
C9 C8 C10 C11 -107.7(5) . .
C12 C8 C10 C11 109.4(5) . .
C6 C8 C10 C11 -2.5(5) . .
C6 C5 C11 C10 -12.7(8) . .
C4 C5 C11 C10 -178.3(6) . .
C12 C10 C11 C5 56.3(7) . .
C9 C10 C11 C5 -38.3(6) . .
C8 C10 C11 C5 7.8(6) . .
C9 C10 C12 C13 141.5(6) . .
C11 C10 C12 C13 32.6(8) . .
C8 C10 C12 C13 115.8(7) . .
C9 C10 C12 C14 -89.1(6) . .
C11 C10 C12 C14 162.0(5) . .
C8 C10 C12 C14 -114.7(6) . .
C9 C10 C12 C8 25.6(5) . .
C11 C10 C12 C8 -83.2(5) . .
C9 C8 C12 C10 -26.6(5) . .
C6 C8 C12 C10 80.7(6) . .
C9 C8 C12 C13 -148.0(5) . .
C6 C8 C12 C13 -40.6(7) . .
C10 C8 C12 C13 -121.3(6) . .
C9 C8 C12 C14 88.6(6) . .
C6 C8 C12 C14 -164.1(6) . .
C10 C8 C12 C14 115.2(7) . .
N2 C2 C15 N3 10.0(10) . .
C3 C2 C15 N3 -170.8(5) . .
N2 C1 C16 N3 1.6(9) . .
N2 C1 C16 C17 -172.3(5) . 3_755
N4 C17 C18 C19 0.0(10) . .
C16 C17 C18 C19 -180.0(6) 4_575 .
C17 C18 C19 C20 -0.1(9) . .
C17 C18 C19 C25 -178.2(6) . .
C18 C19 C20 C21 1.9(9) . .
C25 C19 C20 C21 -179.9(6) . .
C18 C19 C20 C22 -174.1(6) . .
C25 C19 C20 C22 4.0(9) . .
C19 C20 C21 N4 -3.5(9) . .
C22 C20 C21 N4 172.4(5) . .
C21 C20 C22 C26 131.6(6) . .
C19 C20 C22 C26 -52.2(7) . .
C21 C20 C22 C23 -133.6(6) . .
C19 C20 C22 C23 42.6(8) . .
C20 C22 C23 C24 -75.8(6) . .
C26 C22 C23 C24 35.1(4) . .
C22 C23 C24 C26 -34.6(4) . .
C22 C23 C24 C25 85.1(5) . .
C18 C19 C25 C24 177.1(6) . .
C20 C19 C25 C24 -0.9(8) . .
C23 C24 C25 C19 -52.5(6) . .
C26 C24 C25 C19 48.0(7) . .
C20 C22 C26 C28 -170.3(5) . .
C23 C22 C26 C28 77.1(6) . .
C20 C22 C26 C27 -25.6(7) . .
C23 C22 C26 C27 -138.2(5) . .
C20 C22 C26 C24 78.2(5) . .
C23 C22 C26 C24 -34.5(4) . .
C23 C24 C26 C28 -87.1(6) . .
C25 C24 C26 C28 155.8(6) . .
C23 C24 C26 C27 154.8(5) . .
C25 C24 C26 C27 37.7(7) . .
C23 C24 C26 C22 35.1(4) . .
C25 C24 C26 C22 -82.0(6) . .
C4 C3 N1 C7 3.0(9) . .
C2 C3 N1 C7 -179.4(5) . .
C4 C3 N1 Cu1 -172.3(5) . .
C2 C3 N1 Cu1 5.3(7) . .
C6 C7 N1 C3 5.8(8) . .
C6 C7 N1 Cu1 -179.1(5) . .
O1 Cu1 N1 C3 -175.8(4) . .
N2 Cu1 N1 C3 -7.3(4) . .
O4 Cu1 N1 C3 -94.8(4) . .
N3 Cu1 N1 C3 83.5(4) 4_575 .
O1 Cu1 N1 C7 9.5(5) . .
N2 Cu1 N1 C7 178.0(5) . .
O4 Cu1 N1 C7 90.5(5) . .
N3 Cu1 N1 C7 -91.2(5) 4_575 .
C16 C1 N2 C2 3.8(7) . .
C16 C1 N2 Cu1 -178.5(3) . .
C15 C2 N2 C1 -9.5(9) . .
C3 C2 N2 C1 171.3(6) . .
C15 C2 N2 Cu1 172.4(5) . .
C3 C2 N2 Cu1 -6.8(7) . .
N1 Cu1 N2 C1 -170.9(5) . .
N4 Cu1 N2 C1 18.3(5) . .
O1 Cu1 N2 C1 -85.8(14) . .
O4 Cu1 N2 C1 -79.3(4) . .
N3 Cu1 N2 C1 93.6(5) 4_575 .
N1 Cu1 N2 C2 7.2(4) . .
N4 Cu1 N2 C2 -163.6(4) . .
O1 Cu1 N2 C2 92.2(14) . .
O4 Cu1 N2 C2 98.7(4) . .
N3 Cu1 N2 C2 -88.4(4) 4_575 .
C1 C16 N3 C15 -0.8(8) . .
C17 C16 N3 C15 173.3(5) 3_755 .
C1 C16 N3 Cu1 179.5(4) . 3_755
C17 C16 N3 Cu1 -6.5(7) 3_755 3_755
C2 C15 N3 C16 -5.2(9) . .
C2 C15 N3 Cu1 174.5(5) . 3_755
C18 C17 N4 C21 -1.7(8) . .
C18 C17 N4 Cu1 178.2(5) . .
C16 C17 N4 Cu1 -1.8(6) 4_575 .
C20 C21 N4 C17 3.3(8) . .
C20 C21 N4 Cu1 -176.5(4) . .
O1 Cu1 N4 C17 -101.7(4) . .
N2 Cu1 N4 C17 89.3(4) . .
O4 Cu1 N4 C17 177.9(4) . .
N3 Cu1 N4 C17 -0.9(4) 4_575 .
O1 Cu1 N4 C21 78.1(4) . .
N2 Cu1 N4 C21 -90.8(4) . .
O4 Cu1 N4 C21 -2.3(4) . .
N3 Cu1 N4 C21 178.9(4) 4_575 .
O2 N5 O1 Cu1 -24.1(6) . .
O3 N5 O1 Cu1 152.6(4) . .
N1 Cu1 O1 N5 -41.9(4) . .
N4 Cu1 O1 N5 129.9(4) . .
N2 Cu1 O1 N5 -125.1(12) . .
O4 Cu1 O1 N5 -131.7(4) . .
N3 Cu1 O1 N5 55.5(5) 4_575 .
O6 N6 O4 Cu1 -166.4(3) . .
N1 Cu1 O4 N6 -45.9(5) . .
N4 Cu1 O4 N6 138.2(5) . .
O1 Cu1 O4 N6 52.3(5) . .
N2 Cu1 O4 N6 -126.4(5) . .
